data_9017662
loop_
_publ_author_name
'Bindi, L.'
'Bonazzi, P.'
'Zoppi, M.'
'Spry, P. G.'

_publ_section_title
;
 Chemical variability in wakabayashilite: a real feature or an
 analytical artifact
 Note: Sample JR1
;
_journal_name_full 'Mineralogical Magazine'
_journal_page_first 693
_journal_page_last 702
_journal_volume 78
_journal_year 2014
_chemical_compound_source 'Jas Roux, Hautes-Alpes, France'
_chemical_formula_sum 'As9.85 S14 Sb0.15'
_chemical_name_mineral Wakabayashilite
_space_group_IT_number 33
_space_group_name_Hall 'P 2c -2n'
_space_group_name_H-M_alt 'P n a 21'
_symmetry_space_group_name_H-M 'P n a 21'
_cell_angle_alpha 90
_cell_angle_beta 90
_cell_angle_gamma 90
_cell_length_a 25.297
_cell_length_b 14.542
_cell_length_c 6.493
_cell_formula_units_Z 4
_cell_volume 2388.573
_database_code_amcsd 0020479
_exptl_crystal_density_diffrn 3.351
_cod_data_source_file inputs/fixed/downloads/18/18569.cif
_cod_data_source_block 18569
_cod_original_formula_sum 'As9.85 Sb.15 S14'
_cod_database_code 9017662

loop_
_space_group_symop_operation_xyz
x,y,z
1/2+x,1/2-y,z
1/2-x,1/2+y,1/2+z
-x,-y,1/2+z

loop_
_atom_site_label
_atom_site_fract_x
_atom_site_fract_y
_atom_site_fract_z
_atom_site_occupancy
_atom_site_U_iso_or_equiv
AsM1 0.46945 0.27957 0.25070 1.00000 0.03990
AsM2 0.43981 0.22033 0.74360 1.00000 0.04360
AsM3 0.37515 0.43591 0.75180 0.85000 0.04190
SbM3 0.37515 0.43591 0.75180 0.15000 0.04190
AsM4 0.33100 0.45027 0.24690 1.00000 0.04320
AsM5 0.09489 0.15589 0.75170 1.00000 0.03860
AsM6 0.11002 0.22985 0.24620 1.00000 0.04480
As7 0.32942 0.01360 0.75950 1.00000 0.07630
As8 0.29520 0.11550 0.41020 1.00000 0.08450
As9 0.21255 0.36240 0.83720 1.00000 0.04420
As10 0.07632 0.49820 0.84180 1.00000 0.05090
S1 0.49380 0.17420 0.00020 1.00000 0.03510
S2 0.00350 0.32330 0.49970 1.00000 0.03680
S3 0.45900 0.37480 0.73350 1.00000 0.03760
S4 0.34050 0.33250 0.00260 1.00000 0.03910
S5 0.33530 0.34670 0.49940 1.00000 0.03500
S6 0.41680 0.49760 0.24790 1.00000 0.03400
S7 0.16250 0.15690 0.00150 1.00000 0.03130
S8 0.15940 0.17010 0.49760 1.00000 0.03800
S9 0.04250 0.12260 0.23490 1.00000 0.03470
S10 0.25310 0.99950 0.25930 1.00000 0.04560
S11 0.20730 0.37980 0.18220 1.00000 0.05080
S12 0.12590 0.37760 0.72700 1.00000 0.03840
S13 0.08910 0.49870 0.18490 1.00000 0.05630
S14 0.37300 0.12100 0.23970 1.00000 0.04390

loop_
_cod_related_entry_id
_cod_related_entry_database
_cod_related_entry_code
1 AMCSD 0020479
